data_4515389
loop_
_publ_author_name
'Das, Prasenjit'
'Mandal, Sanjay K.'

_publ_section_title
;
 Strategic Design and Functionalization of an Amine-Decorated Luminescent
 Metal Organic Framework for Selective Gas/Vapor Sorption and Nanomolar
 Sensing of 2,4,6-Trinitrophenol in Water.
;
_journal_issue 30
_journal_name_full 'ACS applied materials &amp; interfaces'
_journal_page_first 25360
_journal_page_last 25371
_journal_paper_doi 10.1021/acsami.8b06339
_journal_volume 10
_journal_year 2018
_chemical_formula_moiety 'C11 H8 Cd N6 O4'
_chemical_formula_sum 'C11 H8 Cd N6 O4'
_chemical_formula_weight 400.63
_space_group_crystal_system orthorhombic
_space_group_IT_number 43
_space_group_name_Hall 'F 2 -2d'
_space_group_name_H-M_alt 'F d d 2'
_atom_sites_solution_hydrogens geom
_atom_sites_solution_primary dual
_audit_creation_date 2018-06-04
_audit_creation_method
;
Olex2 1.2
(compiled 2018.05.29 svn.r3508 for OlexSys, GUI svn.r5506)
;
_cell_angle_alpha 90
_cell_angle_beta 90
_cell_angle_gamma 90
_cell_formula_units_Z 16
_cell_length_a 15.2285(4)
_cell_length_b 40.8194(14)
_cell_length_c 13.2764(5)
_cell_measurement_reflns_used 5097
_cell_measurement_temperature 100(2)
_cell_measurement_theta_max 25.024
_cell_measurement_theta_min 2.53
_cell_volume 8252.9(5)
_computing_cell_refinement 'SAINT v8.34A (Bruker, 2013)'
_computing_data_collection 'Bruker APEX-II'
_computing_data_reduction 'SAINT v8.34A (Bruker, 2013)'
_computing_molecular_graphics 'Olex2 (Dolomanov et al., 2009)'
_computing_publication_material 'Olex2 (Dolomanov et al., 2009)'
_computing_structure_refinement 'ShelXL (Sheldrick, 2015)'
_computing_structure_solution 'ShelXT (Sheldrick, 2015)'
_diffrn_ambient_temperature 100(2)
_diffrn_detector_area_resol_mean 8.3333
_diffrn_measured_fraction_theta_full 1.000
_diffrn_measured_fraction_theta_max 0.999
_diffrn_measurement_device_type 'Bruker APEX-II CCD'
_diffrn_measurement_method '\w and \f scans'
_diffrn_radiation_monochromator graphite
_diffrn_radiation_type MoK\a
_diffrn_radiation_wavelength 0.71073
_diffrn_reflns_av_R_equivalents 0.0301
_diffrn_reflns_av_unetI/netI 0.0326
_diffrn_reflns_Laue_measured_fraction_full 1.000
_diffrn_reflns_Laue_measured_fraction_max 0.999
_diffrn_reflns_limit_h_max 18
_diffrn_reflns_limit_h_min -18
_diffrn_reflns_limit_k_max 48
_diffrn_reflns_limit_k_min -48
_diffrn_reflns_limit_l_max 12
_diffrn_reflns_limit_l_min -15
_diffrn_reflns_number 11889
_diffrn_reflns_point_group_measured_fraction_full 0.926
_diffrn_reflns_point_group_measured_fraction_max 0.924
_diffrn_reflns_theta_full 25.000
_diffrn_reflns_theta_max 25.042
_diffrn_reflns_theta_min 1.996
_diffrn_source 'sealed tube'
_diffrn_standards_number 0
_exptl_absorpt_coefficient_mu 1.078
_exptl_absorpt_correction_T_max 0.7452
_exptl_absorpt_correction_T_min 0.6960
_exptl_absorpt_correction_type multi-scan
_exptl_absorpt_process_details 'SADABS-2014/5 (Bruker,2014/5)'
_exptl_crystal_colour colorless
_exptl_crystal_density_diffrn 1.290
_exptl_crystal_density_method none
_exptl_crystal_description block
_exptl_crystal_F_000 3136
_exptl_crystal_size_max 0.15
_exptl_crystal_size_mid 0.12
_exptl_crystal_size_min 0.10
_refine_diff_density_max 0.451
_refine_diff_density_min -0.273
_refine_diff_density_rms 0.052
_refine_ls_abs_structure_details
;
 Flack x determined using 1322 quotients [(I+)-(I-)]/[(I+)+(I-)]
 (Parsons, Flack and Wagner, Acta Cryst. B69 (2013) 249-259).
;
_refine_ls_abs_structure_Flack 0.199(15)
_refine_ls_extinction_method none
_refine_ls_goodness_of_fit_ref 1.040
_refine_ls_hydrogen_treatment constr
_refine_ls_matrix_type full
_refine_ls_number_parameters 199
_refine_ls_number_reflns 3367
_refine_ls_number_restraints 1
_refine_ls_restrained_S_all 1.039
_refine_ls_R_factor_all 0.0238
_refine_ls_R_factor_gt 0.0217
_refine_ls_shift/su_max 0.003
_refine_ls_shift/su_mean 0.000
_refine_ls_structure_factor_coef Fsqd
_refine_ls_weighting_details 'w=1/[\s^2^(Fo^2^)+(0.0253P)^2^] where P=(Fo^2^+2Fc^2^)/3'
_refine_ls_weighting_scheme calc
_refine_ls_wR_factor_gt 0.0487
_refine_ls_wR_factor_ref 0.0492
_reflns_Friedel_coverage 0.766
_reflns_Friedel_fraction_full 0.845
_reflns_Friedel_fraction_max 0.841
_reflns_number_gt 3189
_reflns_number_total 3367
_reflns_threshold_expression 'I > 2\s(I)'
_cod_data_source_file am8b06339_si_002.cif
_cod_data_source_block 1
_cod_database_code 4515389
_shelx_shelxl_version_number 2018/1
_shelx_space_group_comment
;
The symmetry employed for this shelxl refinement is uniquely defined
by the following loop, which should always be used as a source of
symmetry information in preference to the above space-group names.
They are only intended as comments.
;
_olex2_refinement_description
;
1. Fixed Uiso
 At 1.2 times of:
  All C(H) groups, All N(H) groups, All N(H,H) groups
2.a Aromatic/amide H refined with riding coordinates:
 N5(H5), C2(H2), C6(H6), C11(H11)
2.b X=CH2 refined with riding coordinates:
 N1(H1A,H1B), N6(H6A,H6B)
;
_olex2_submission_special_instructions 'No special instructions were received'

loop_
_space_group_symop_operation_xyz
'x, y, z'
'-x, -y, z'
'x+1/4, -y+1/4, z+1/4'
'-x+1/4, y+1/4, z+1/4'
'x, y+1/2, z+1/2'
'-x, -y+1/2, z+1/2'
'x+1/4, -y+3/4, z+3/4'
'-x+1/4, y+3/4, z+3/4'
'x+1/2, y, z+1/2'
'-x+1/2, -y, z+1/2'
'x+3/4, -y+1/4, z+3/4'
'-x+3/4, y+1/4, z+3/4'
'x+1/2, y+1/2, z'
'-x+1/2, -y+1/2, z'
'x+3/4, -y+3/4, z+1/4'
'-x+3/4, y+3/4, z+1/4'

loop_
_atom_site_label
_atom_site_type_symbol
_atom_site_fract_x
_atom_site_fract_y
_atom_site_fract_z
_atom_site_U_iso_or_equiv
_atom_site_adp_type
_atom_site_occupancy
_atom_site_site_symmetry_order
_atom_site_calc_flag
_atom_site_refinement_flags_posn
Cd1 Cd 1.13752(2) 0.09790(2) 1.05766(4) 0.02208(10) Uani 1 1 d .
O1 O 0.71634(19) 0.30863(8) 0.8454(2) 0.0331(8) Uani 1 1 d .
O2 O 0.9960(3) 0.34781(7) 1.1801(4) 0.0544(13) Uani 1 1 d .
O3 O 1.0713(2) 0.30339(8) 1.1972(3) 0.0446(9) Uani 1 1 d .
O4 O 0.7433(4) 0.35238(12) 0.9347(4) 0.094(2) Uani 1 1 d .
N1 N 1.02672(18) 0.11823(7) 0.9220(3) 0.0126(7) Uani 1 1 d .
H1A H 1.061781 0.102312 0.941446 0.015 Uiso 1 1 calc R
H1B H 0.987272 0.114632 0.874804 0.015 Uiso 1 1 calc R
N2 N 0.9780(2) 0.16955(9) 0.9284(3) 0.0267(9) Uani 1 1 d .
N3 N 1.0939(2) 0.15023(8) 1.0325(3) 0.0234(9) Uani 1 1 d .
N4 N 1.0477(3) 0.20546(9) 1.0436(4) 0.0403(11) Uani 1 1 d .
N5 N 0.9329(3) 0.22350(9) 0.9446(3) 0.0479(14) Uani 1 1 d .
H5 H 0.897804 0.217991 0.894696 0.057 Uiso 1 1 calc R
N6 N 1.1575(3) 0.18559(11) 1.1451(4) 0.0666(18) Uani 1 1 d .
H6A H 1.161097 0.204943 1.174009 0.080 Uiso 1 1 calc R
H6B H 1.192171 0.169576 1.164744 0.080 Uiso 1 1 calc R
C1 C 1.0329(3) 0.14575(11) 0.9609(4) 0.0229(11) Uani 1 1 d .
C2 C 0.8877(3) 0.32086(13) 1.0343(5) 0.0420(19) Uani 1 1 d .
H2 H 0.875577 0.342522 1.056387 0.050 Uiso 1 1 calc R
C3 C 0.9897(3) 0.19893(14) 0.9752(4) 0.0393(13) Uani 1 1 d .
C4 C 1.0099(3) 0.31989(13) 1.1597(4) 0.0339(12) Uani 1 1 d .
C5 C 0.8364(3) 0.30551(13) 0.9568(4) 0.0359(13) Uani 1 1 d .
C6 C 0.9716(3) 0.27001(10) 1.0494(5) 0.0356(11) Uani 1 1 d .
H6 H 1.017498 0.258098 1.081158 0.043 Uiso 1 1 calc R
C7 C 0.9556(3) 0.30273(12) 1.0753(6) 0.0517(18) Uani 1 1 d .
C8 C 0.9217(3) 0.25587(12) 0.9797(4) 0.0395(13) Uani 1 1 d .
C9 C 0.7600(4) 0.32261(14) 0.9089(4) 0.0471(15) Uani 1 1 d .
C10 C 1.1003(3) 0.18060(12) 1.0726(6) 0.0462(18) Uani 1 1 d .
C11 C 0.8557(3) 0.27243(12) 0.9289(4) 0.0449(16) Uani 1 1 d .
H11 H 0.823881 0.261984 0.876393 0.054 Uiso 1 1 calc R

loop_
_atom_site_aniso_label
_atom_site_aniso_U_11
_atom_site_aniso_U_22
_atom_site_aniso_U_33
_atom_site_aniso_U_23
_atom_site_aniso_U_13
_atom_site_aniso_U_12
Cd1 0.02258(13) 0.01553(13) 0.02814(18) 0.00135(16) 0.00058(15) -0.00021(13)
O1 0.0263(16) 0.039(2) 0.034(2) 0.0056(16) -0.0072(14) 0.0131(14)
O2 0.085(3) 0.0107(19) 0.067(3) 0.0019(19) -0.036(3) -0.0024(17)
O3 0.0401(19) 0.042(2) 0.052(3) -0.0110(19) -0.0162(19) 0.0028(16)
O4 0.106(4) 0.069(3) 0.107(5) -0.020(3) -0.082(4) 0.030(3)
N1 0.0118(16) 0.0058(17) 0.020(2) 0.0009(16) 0.0008(15) 0.0056(12)
N2 0.033(2) 0.0115(18) 0.036(3) 0.0014(18) -0.0115(18) -0.0049(16)
N3 0.0259(17) 0.0125(17) 0.032(3) 0.0045(16) -0.0028(16) 0.0009(14)
N4 0.054(2) 0.024(2) 0.043(3) 0.000(2) -0.011(3) 0.0098(18)
N5 0.053(3) 0.023(2) 0.068(4) -0.015(2) -0.044(2) 0.0149(19)
N6 0.088(4) 0.027(3) 0.085(4) -0.024(3) -0.062(3) 0.021(3)
C1 0.025(2) 0.023(2) 0.021(3) 0.007(2) -0.001(2) -0.0012(18)
C2 0.053(4) 0.023(3) 0.049(5) -0.011(3) -0.026(3) 0.015(2)
C3 0.031(3) 0.051(4) 0.036(3) -0.001(3) -0.015(2) 0.002(2)
C4 0.036(3) 0.036(3) 0.030(3) 0.004(3) -0.015(2) -0.010(2)
C5 0.039(3) 0.029(3) 0.040(3) -0.002(2) -0.023(3) 0.003(2)
C6 0.031(2) 0.025(2) 0.050(3) 0.007(3) -0.004(3) 0.0071(18)
C7 0.034(3) 0.034(3) 0.087(6) 0.004(3) -0.025(3) -0.005(2)
C8 0.041(3) 0.023(3) 0.054(4) -0.004(3) -0.023(3) 0.007(2)
C9 0.052(3) 0.047(3) 0.042(4) -0.012(3) -0.022(3) 0.025(3)
C10 0.039(3) 0.026(3) 0.074(5) 0.003(3) -0.012(3) 0.008(2)
C11 0.046(3) 0.026(3) 0.063(5) 0.006(3) -0.031(3) -0.005(2)

loop_
_atom_type_symbol
_atom_type_description
_atom_type_scat_dispersion_real
_atom_type_scat_dispersion_imag
_atom_type_scat_source
C C 0.0033 0.0016 'International Tables Vol C Tables 4.2.6.8 and 6.1.1.4'
H H 0.0000 0.0000 'International Tables Vol C Tables 4.2.6.8 and 6.1.1.4'
Cd Cd -0.8075 1.2024 'International Tables Vol C Tables 4.2.6.8 and 6.1.1.4'
N N 0.0061 0.0033 'International Tables Vol C Tables 4.2.6.8 and 6.1.1.4'
O O 0.0106 0.0060 'International Tables Vol C Tables 4.2.6.8 and 6.1.1.4'

loop_
_geom_angle_atom_site_label_1
_geom_angle_atom_site_label_2
_geom_angle_atom_site_label_3
_geom_angle
_geom_angle_site_symmetry_1
_geom_angle_site_symmetry_3
O1 Cd1 O2 130.14(12) 16_645 8_744
O1 Cd1 O3 77.72(12) 16_645 8_744
O1 Cd1 O4 52.18(13) 16_645 16_645
O1 Cd1 N1 85.84(10) 16_645 .
O2 Cd1 O4 174.79(18) 8_744 16_645
O2 Cd1 N1 89.49(14) 8_744 .
O3 Cd1 O2 52.57(11) 8_744 8_744
O3 Cd1 O4 129.88(14) 8_744 16_645
O3 Cd1 N1 89.31(12) 8_744 .
N1 Cd1 O4 86.01(16) . 16_645
N2 Cd1 O1 92.62(13) 3 16_645
N2 Cd1 O2 92.82(15) 3 8_744
N2 Cd1 O3 92.05(14) 3 8_744
N2 Cd1 O4 91.68(19) 3 16_645
N2 Cd1 N1 177.68(13) 3 .
N2 Cd1 N3 126.08(13) 3 .
N3 Cd1 O1 119.13(12) . 16_645
N3 Cd1 O2 96.43(12) . 8_744
N3 Cd1 O3 134.14(13) . 8_744
N3 Cd1 O4 78.77(15) . 16_645
N3 Cd1 N1 53.60(11) . .
C9 O1 Cd1 101.5(3) . 12_654
C4 O2 Cd1 91.7(3) . 4_755
C4 O3 Cd1 91.8(3) . 4_755
C9 O4 Cd1 85.0(3) . 12_654
C1 N1 Cd1 87.2(3) . .
C1 N2 Cd1 112.5(3) . 11_454
C1 N2 C3 114.0(4) . .
C3 N2 Cd1 133.6(3) . 11_454
C1 N3 Cd1 100.3(3) . .
C1 N3 C10 116.9(4) . .
C10 N3 Cd1 141.9(4) . .
C3 N4 C10 116.8(5) . .
C3 N5 C8 131.0(4) . .
N1 C1 N2 118.1(4) . .
N1 C1 N3 118.1(4) . .
N3 C1 N2 123.8(4) . .
C7 C2 C5 117.1(5) . .
N2 C3 N5 115.0(4) . .
N4 C3 N2 126.1(5) . .
N4 C3 N5 118.9(5) . .
O2 C4 Cd1 62.7(3) . 4_755
O2 C4 O3 123.8(5) . .
O2 C4 C7 119.9(5) . .
O3 C4 Cd1 61.2(2) . 4_755
O3 C4 C7 116.1(5) . .
C7 C4 Cd1 177.1(4) . 4_755
C2 C5 C9 121.5(5) . .
C11 C5 C2 119.0(4) . .
C11 C5 C9 119.3(4) . .
C8 C6 C7 119.0(5) . .
C2 C7 C4 116.1(5) . .
C2 C7 C6 123.0(5) . .
C6 C7 C4 120.8(5) . .
C6 C8 N5 124.6(4) . .
C6 C8 C11 122.8(5) . .
C11 C8 N5 112.5(4) . .
O1 C9 O4 121.3(5) . .
O1 C9 C5 120.0(5) . .
O4 C9 C5 118.7(5) . .
N4 C10 N3 122.4(6) . .
N6 C10 N3 118.5(5) . .
N6 C10 N4 119.1(5) . .
C8 C11 C5 118.9(5) . .

loop_
_geom_bond_atom_site_label_1
_geom_bond_atom_site_label_2
_geom_bond_distance
_geom_bond_site_symmetry_2
Cd1 O1 2.307(3) 16_645
Cd1 O2 2.452(4) 8_744
Cd1 O3 2.418(3) 8_744
Cd1 O4 2.617(4) 16_645
Cd1 N1 2.604(3) .
Cd1 N2 2.231(4) 3
Cd1 N3 2.262(3) .
O1 C9 1.217(6) .
O2 C4 1.190(6) .
O3 C4 1.254(6) .
O4 C9 1.288(7) .
N1 C1 1.240(6) .
N2 C1 1.353(6) .
N2 C3 1.362(6) .
N3 C1 1.341(6) .
N3 C10 1.353(6) .
N4 C3 1.295(6) .
N4 C10 1.348(6) .
N5 C3 1.385(6) .
N5 C8 1.412(6) .
N6 C10 1.315(8) .
C2 C5 1.436(7) .
C2 C7 1.383(7) .
C4 C7 1.559(7) .
C5 C9 1.498(7) .
C5 C11 1.431(7) .
C6 C7 1.401(7) .
C6 C8 1.329(7) .
C8 C11 1.387(6) .

loop_
_smtbx_masks_void_nr
_smtbx_masks_void_average_x
_smtbx_masks_void_average_y
_smtbx_masks_void_average_z
_smtbx_masks_void_volume
_smtbx_masks_void_count_electrons
1 0.913 -0.687 -0.745 3956.6 1222.7
